data_4320217
loop_
_publ_author_name
'Kie-Moon Sung'
'R. H. Holm'

_publ_section_title
;
 Substitution and Oxidation Reactions of Bis(dithiolene)tungsten Complexes
 of Potential Relevance to Enzyme Sites
;
_journal_name_full 'Inorganic Chemistry'
_journal_page_first 4518
_journal_page_last 4525
_journal_paper_doi 10.1021/ic010421x
_journal_volume 40
_journal_year 2001
_chemical_formula_sum 'C22 H37 N O S5 W'
_chemical_formula_weight 675.68
_chemical_name_systematic
;
?
;
_space_group_IT_number 43
_symmetry_cell_setting orthorhombic
_symmetry_space_group_name_Hall 'F 2 -2d'
_symmetry_space_group_name_H-M 'F d d 2'
_atom_sites_solution_hydrogens geom
_atom_sites_solution_primary direct
_atom_sites_solution_secondary difmap
_audit_creation_method SHELXL-97
_cell_angle_alpha 90.00
_cell_angle_beta 90.00
_cell_angle_gamma 90.00
_cell_formula_units_Z 16
_cell_length_a 24.309(4)
_cell_length_b 20.528(4)
_cell_length_c 21.720(4)
_cell_measurement_temperature 213(2)
_cell_volume 10839(3)
_computing_cell_refinement 'Bruker SMART'
_computing_data_collection 'Bruker SMART'
_computing_data_reduction 'Bruker SHELXTL'
_computing_molecular_graphics 'Bruker SHELXTL'
_computing_publication_material 'Bruker SHELXTL'
_computing_structure_refinement 'SHELXL-97 (Sheldrick, 1997)'
_computing_structure_solution 'SHELXS-97 (Sheldrick, 1990)'
_diffrn_ambient_temperature 213(2)
_diffrn_measured_fraction_theta_full 0.925
_diffrn_measured_fraction_theta_max 0.925
_diffrn_measurement_device_type 'CCD area detector'
_diffrn_measurement_method 'phi and omega scans'
_diffrn_radiation_monochromator graphite
_diffrn_radiation_source 'fine-focus sealed tube'
_diffrn_radiation_type MoK\a
_diffrn_radiation_wavelength 0.71073
_diffrn_reflns_av_R_equivalents 0.0294
_diffrn_reflns_av_sigmaI/netI 0.0252
_diffrn_reflns_limit_h_max 31
_diffrn_reflns_limit_h_min -29
_diffrn_reflns_limit_k_max 25
_diffrn_reflns_limit_k_min -21
_diffrn_reflns_limit_l_max 14
_diffrn_reflns_limit_l_min -28
_diffrn_reflns_number 16979
_diffrn_reflns_theta_full 27.96
_diffrn_reflns_theta_max 27.96
_diffrn_reflns_theta_min 1.60
_exptl_absorpt_coefficient_mu 2.358
_exptl_absorpt_correction_type SADABS
_exptl_crystal_density_diffrn 1.318
_exptl_crystal_density_method 'not measured'
_exptl_crystal_F_000 4552
_exptl_crystal_size_max 0.1
_exptl_crystal_size_mid 0.05
_exptl_crystal_size_min 0.05
_refine_diff_density_max 2.574
_refine_diff_density_min -0.565
_refine_diff_density_rms 0.137
_refine_ls_abs_structure_details 'Flack H D (1983), Acta Cryst. A39, 876-881'
_refine_ls_abs_structure_Flack -0.013(9)
_refine_ls_extinction_method none
_refine_ls_goodness_of_fit_ref 0.953
_refine_ls_hydrogen_treatment mixed
_refine_ls_matrix_type full
_refine_ls_number_parameters 245
_refine_ls_number_reflns 4897
_refine_ls_number_restraints 1
_refine_ls_restrained_S_all 0.953
_refine_ls_R_factor_all 0.0321
_refine_ls_R_factor_gt 0.0311
_refine_ls_shift/su_max 0.056
_refine_ls_shift/su_mean 0.003
_refine_ls_structure_factor_coef Fsqd
_refine_ls_weighting_details 'calc w=1/[\s^2^(Fo^2^)+(0.0680P)^2^+0.0000P] where P=(Fo^2^+2Fc^2^)/3'
_refine_ls_weighting_scheme calc
_refine_ls_wR_factor_gt 0.0798
_refine_ls_wR_factor_ref 0.0804
_reflns_number_gt 4705
_reflns_number_total 4897
_reflns_threshold_expression >2sigma(I)
_cod_data_source_file ic010421x_8.cif
_cod_data_source_block (Et4N)[WS(OPh)(S2C2Me2)2]
_cod_depositor_comments
;
The following automatic conversions were performed:

'_symmetry_cell_setting' value 'Orthorhombic' changed to
'orthorhombic' according to the built-in table from CIF Core
dictionary named 'cif_core.dic' version 2.4.1 from 2010-06-29.

Automatic conversion script
Id: cif_fix_values 1646 2011-03-28 12:23:43Z adriana 
;
_cod_original_cell_volume 10838(3)
_cod_original_formula_sum 'C22 H37 N O S5 W1'
_cod_database_code 4320217

loop_
_symmetry_equiv_pos_as_xyz
'x, y, z'
'-x, -y, z'
'x+1/4, -y+1/4, z+1/4'
'-x+1/4, y+1/4, z+1/4'
'x, y+1/2, z+1/2'
'-x, -y+1/2, z+1/2'
'x+1/4, -y+3/4, z+3/4'
'-x+1/4, y+3/4, z+3/4'
'x+1/2, y, z+1/2'
'-x+1/2, -y, z+1/2'
'x+3/4, -y+1/4, z+3/4'
'-x+3/4, y+1/4, z+3/4'
'x+1/2, y+1/2, z'
'-x+1/2, -y+1/2, z'
'x+3/4, -y+3/4, z+1/4'
'-x+3/4, y+3/4, z+1/4'

loop_
_atom_site_label
_atom_site_type_symbol
_atom_site_fract_x
_atom_site_fract_y
_atom_site_fract_z
_atom_site_U_iso_or_equiv
_atom_site_adp_type
_atom_site_occupancy
_atom_site_symmetry_multiplicity
_atom_site_calc_flag
_atom_site_refinement_flags
_atom_site_disorder_assembly
_atom_site_disorder_group
W1 W -1.494571(8) -0.741915(10) 0.45392(3) 0.03049(8) Uani 1 1 d . . .
O1 O -1.49748(17) -0.6840(3) 0.3818(2) 0.0524(14) Uani 1 1 d . . .
C2 C -1.3716(3) -0.7603(4) 0.5257(3) 0.056(2) Uani 1 1 d . . .
S4 S -1.50842(7) -0.76673(11) 0.56076(9) 0.0478(4) Uani 1 1 d . . .
C1 C -1.3753(3) -0.6954(5) 0.5253(3) 0.062(2) Uani 1 1 d . . .
S1 S -1.42486(8) -0.65922(9) 0.47809(9) 0.0579(5) Uani 1 1 d . . .
C4 C -1.3274(3) -0.7968(6) 0.5610(4) 0.094(4) Uani 1 1 d . . .
H3A H -1.3060 -0.7665 0.5846 0.141 Uiso 1 1 calc R . .
H3B H -1.3039 -0.8194 0.5326 0.141 Uiso 1 1 calc R . .
H3C H -1.3444 -0.8277 0.5882 0.141 Uiso 1 1 calc R . .
S2 S -1.41551(6) -0.80686(8) 0.48031(9) 0.0486(4) Uani 1 1 d . . .
C3 C -1.3374(4) -0.6509(6) 0.5593(4) 0.094(4) Uani 1 1 d . . .
H4A H -1.3122 -0.6761 0.5836 0.141 Uiso 1 1 calc R . .
H4B H -1.3584 -0.6228 0.5857 0.141 Uiso 1 1 calc R . .
H4C H -1.3171 -0.6249 0.5303 0.141 Uiso 1 1 calc R . .
S3 S -1.57872(8) -0.68500(10) 0.47347(9) 0.0590(5) Uani 1 1 d . . .
C6 C -1.5721(3) -0.7369(4) 0.5860(3) 0.0574(19) Uani 1 1 d . . .
S5 S -1.51776(8) -0.82961(9) 0.40637(9) 0.0511(4) Uani 1 1 d . . .
C5 C -1.6031(3) -0.7021(4) 0.5475(4) 0.067(2) Uani 1 1 d . . .
C8 C -1.5871(5) -0.7547(5) 0.6518(4) 0.081(3) Uani 1 1 d . . .
H7A H -1.6230 -0.7378 0.6612 0.122 Uiso 1 1 calc R . .
H7B H -1.5606 -0.7362 0.6795 0.122 Uiso 1 1 calc R . .
H7C H -1.5873 -0.8012 0.6561 0.122 Uiso 1 1 calc R . .
C7 C -1.6602(4) -0.6760(7) 0.5614(5) 0.121(5) Uani 1 1 d . . .
H8A H -1.6685 -0.6798 0.6001 0.181 Uiso 1 1 d R . .
H8B H -1.6605 -0.6210 0.5549 0.181 Uiso 1 1 d R . .
H8C H -1.6865 -0.6862 0.5310 0.181 Uiso 1 1 d R . .
C9 C -1.5278(3) -0.6795(3) 0.3302(3) 0.0465(14) Uani 1 1 d . . .
C10 C -1.5214(3) -0.7234(5) 0.2815(3) 0.0635(19) Uani 1 1 d . . .
H10A H -1.4966 -0.7576 0.2848 0.076 Uiso 1 1 calc R . .
C11 C -1.5525(4) -0.7157(6) 0.2276(4) 0.082(2) Uani 1 1 d . . .
H11A H -1.5474 -0.7442 0.1948 0.098 Uiso 1 1 d R . .
C12 C -1.5906(3) -0.6640(5) 0.2241(4) 0.075(2) Uani 1 1 d . . .
H12A H -1.6118 -0.6592 0.1887 0.090 Uiso 1 1 d R . .
C13 C -1.5968(3) -0.6211(4) 0.2722(4) 0.069(2) Uani 1 1 d . . .
H13A H -1.6222 -0.5873 0.2694 0.083 Uiso 1 1 calc R . .
C14 C -1.5654(3) -0.6281(4) 0.3246(3) 0.0590(18) Uani 1 1 d . . .
H14A H -1.5693 -0.5984 0.3566 0.071 Uiso 1 1 calc R . .
N1S N -1.2500 -0.7500 0.8334(4) 0.0428(19) Uiso 1 2 d S . .
N1T N -1.7500 -0.7500 0.8516(9) 0.104(6) Uiso 1 2 d S . .
C2S C -1.2423(13) -0.7548(13) 0.7181(8) 0.076(6) Uiso 0.50 1 d P . .
H2SA H -1.2497 -0.7792 0.6813 0.113 Uiso 0.50 1 d PR A .
H2SB H -1.2611 -0.7137 0.7161 0.113 Uiso 0.50 1 d PR . .
H2SC H -1.2035 -0.7475 0.7218 0.113 Uiso 0.50 1 d PR . .
C6S C -1.3483(4) -0.7102(5) 0.8374(4) 0.078(2) Uiso 1 1 d . . .
H6SA H -1.3689 -0.7011 0.8741 0.094 Uiso 1 1 d R A .
H6SB H -1.3677 -0.7020 0.7996 0.094 Uiso 1 1 d R . .
C1S C -1.2614(6) -0.7899(8) 0.7678(7) 0.059(4) Uiso 0.50 1 d P . .
H1SA H -1.3002 -0.7979 0.7636 0.070 Uiso 0.50 1 d PR . .
H1SB H -1.2431 -0.8314 0.7692 0.070 Uiso 0.50 1 d PR . .
C5S C -1.3069(6) -0.7700(8) 0.8384(8) 0.056(3) Uiso 0.510(12) 1 d P A 1
H5SA H -1.3118 -0.7940 0.8759 0.067 Uiso 0.510(12) 1 d PR A 1
H5SB H -1.3157 -0.7983 0.8046 0.067 Uiso 0.510(12) 1 d PR A 1
C1T C -1.792(3) -0.737(3) 0.837(3) 0.228(17) Uiso 0.510(12) 1 d P A 1
H1TA H -1.8046 -0.7371 0.8787 0.274 Uiso 0.510(12) 1 d PR A 1
H1TB H -1.7949 -0.7820 0.8251 0.274 Uiso 0.510(12) 1 d PR A 1
C2T C -1.8570(14) -0.7298(16) 0.8138(14) 0.146(8) Uiso 0.510(12) 1 d P A 1
H2TA H -1.8840 -0.7595 0.8299 0.219 Uiso 0.510(12) 1 d PR A 1
H2TB H -1.8664 -0.6862 0.8256 0.219 Uiso 0.510(12) 1 d PR A 1
H2TC H -1.8562 -0.7329 0.7697 0.219 Uiso 0.510(12) 1 d PR A 1
C5T C -1.7828(16) -0.8106(18) 0.8694(17) 0.167(10) Uiso 0.510(12) 1 d P A 1
H5TA H -1.7903 -0.8369 0.8338 0.201 Uiso 0.510(12) 1 d PR A 1
H5TB H -1.8179 -0.8000 0.8871 0.201 Uiso 0.510(12) 1 d PR A 1
C5R C -1.2864(6) -0.6963(8) 0.8386(7) 0.056(3) Uiso 0.49 1 d P . 2
H5RA H -1.2786 -0.6679 0.8046 0.067 Uiso 0.490(12) 1 d PR A 2
H5RB H -1.2775 -0.6731 0.8757 0.067 Uiso 0.490(12) 1 d PR A 2
C1U C -1.792(2) -0.711(3) 0.804(2) 0.228(17) Uiso 0.49 1 d P A 2
H1UA H -1.7886 -0.6637 0.8060 0.274 Uiso 0.490(12) 1 calc PR A 2
H1UB H -1.8296 -0.7247 0.8060 0.274 Uiso 0.490(12) 1 calc PR A 2
C2U C -1.7500 -0.7500 0.7338(14) 0.146(8) Uiso 0.98 2 d SP . 2
H2UA H -1.7636 -0.7302 0.6967 0.219 Uiso 0.490(12) 1 d PR A 2
H2UB H -1.7106 -0.7469 0.7348 0.219 Uiso 0.490(12) 1 d PR A 2
H2UC H -1.7607 -0.7950 0.7348 0.219 Uiso 0.490(12) 1 d PR A 2
C5U C -1.7326(18) -0.807(2) 0.9102(17) 0.167(10) Uiso 0.49 1 d P A 2
H5UA H -1.7383 -0.7842 0.9484 0.201 Uiso 0.490(12) 1 d PR A 2
H5UB H -1.6937 -0.8135 0.9060 0.201 Uiso 0.490(12) 1 d PR A 2
C4S C -1.2572(9) -0.7837(15) 0.9497(12) 0.111(8) Uiso 0.50 1 d P . .
H4SA H -1.2288 -0.8090 0.9689 0.167 Uiso 0.50 1 d PR A .
H4SB H -1.2497 -0.7504 0.9535 0.167 Uiso 1 2 d SR . .
H4SC H -1.2918 -0.7927 0.9694 0.167 Uiso 0.50 1 d PR . .
C6T C -1.7540(6) -0.8587(13) 0.9124(9) 0.181(9) Uiso 1 1 d . . .
H6TA H -1.7771 -0.8957 0.9203 0.271 Uiso 1 1 d R A .
H6TB H -1.7195 -0.8732 0.8958 0.271 Uiso 1 1 d R . .
H6TC H -1.7476 -0.8356 0.9501 0.271 Uiso 1 1 d R . .
C3S C -1.2645(7) -0.8052(8) 0.8843(7) 0.063(4) Uiso 0.50 1 d P . .
H3SA H -1.2415 -0.8422 0.8761 0.076 Uiso 0.50 1 d PR . .
H3SB H -1.3019 -0.8185 0.8782 0.076 Uiso 0.50 1 d PR . .

loop_
_atom_site_aniso_label
_atom_site_aniso_U_11
_atom_site_aniso_U_22
_atom_site_aniso_U_33
_atom_site_aniso_U_23
_atom_site_aniso_U_13
_atom_site_aniso_U_12
W1 0.02877(11) 0.03550(11) 0.02718(13) -0.0018(2) -0.00433(18) 0.00030(6)
O1 0.059(3) 0.056(3) 0.042(3) 0.015(2) -0.025(2) -0.017(2)
C2 0.035(3) 0.088(6) 0.045(4) 0.020(4) -0.006(3) -0.008(3)
S4 0.0450(9) 0.0668(11) 0.0316(9) 0.0008(8) -0.0010(7) 0.0028(7)
C1 0.044(4) 0.094(6) 0.049(4) 0.003(4) -0.012(3) -0.017(4)
S1 0.0593(10) 0.0570(10) 0.0575(10) 0.0031(9) -0.0177(9) -0.0208(8)
C4 0.032(4) 0.182(12) 0.069(6) 0.046(7) -0.018(4) -0.008(5)
S2 0.0353(7) 0.0571(9) 0.0536(9) 0.0078(8) -0.0026(7) 0.0060(6)
C3 0.060(5) 0.160(11) 0.061(5) -0.012(6) -0.020(4) -0.046(6)
S3 0.0571(10) 0.0697(11) 0.0501(10) -0.0012(9) -0.0014(8) 0.0266(9)
C6 0.054(4) 0.086(5) 0.032(4) -0.012(3) 0.003(3) -0.002(4)
S5 0.0507(9) 0.0484(9) 0.0544(10) -0.0159(8) -0.0014(8) -0.0009(7)
C5 0.056(4) 0.088(6) 0.056(5) -0.016(4) 0.004(4) 0.021(4)
C8 0.073(7) 0.130(10) 0.042(5) -0.012(4) 0.015(4) -0.006(5)
C7 0.070(7) 0.195(14) 0.097(8) -0.033(8) 0.011(6) 0.063(8)
C9 0.047(4) 0.054(4) 0.039(3) 0.006(3) -0.004(3) -0.006(3)
C10 0.059(4) 0.094(6) 0.037(4) -0.001(4) 0.000(3) 0.020(5)
C11 0.073(5) 0.134(8) 0.038(4) -0.006(5) -0.001(4) 0.010(6)
C12 0.069(5) 0.110(7) 0.045(4) 0.029(5) -0.021(4) -0.007(5)
C13 0.056(4) 0.087(6) 0.064(5) 0.030(4) -0.014(4) -0.004(4)
C14 0.068(5) 0.060(4) 0.048(4) 0.011(3) -0.003(3) 0.003(3)

loop_
_atom_type_symbol
_atom_type_description
_atom_type_scat_dispersion_real
_atom_type_scat_dispersion_imag
_atom_type_scat_source
C C 0.0033 0.0016 'International Tables Vol C Tables 4.2.6.8 and 6.1.1.4'
H H 0.0000 0.0000 'International Tables Vol C Tables 4.2.6.8 and 6.1.1.4'
N N 0.0061 0.0033 'International Tables Vol C Tables 4.2.6.8 and 6.1.1.4'
O O 0.0106 0.0060 'International Tables Vol C Tables 4.2.6.8 and 6.1.1.4'
S S 0.1246 0.1234 'International Tables Vol C Tables 4.2.6.8 and 6.1.1.4'
W W -0.8490 6.8722 'International Tables Vol C Tables 4.2.6.8 and 6.1.1.4'

loop_
_geom_angle_atom_site_label_1
_geom_angle_atom_site_label_2
_geom_angle_atom_site_label_3
_geom_angle
_geom_angle_site_symmetry_1
_geom_angle_site_symmetry_3
_geom_angle_publ_flag
O1 W1 S5 96.55(17) . . ?
O1 W1 S3 79.38(16) . . ?
S5 W1 S3 105.65(8) . . ?
O1 W1 S4 153.26(19) . . ?
S5 W1 S4 104.48(8) . . ?
S3 W1 S4 79.17(7) . . ?
O1 W1 S2 123.54(16) . . ?
S5 W1 S2 81.96(7) . . ?
S3 W1 S2 155.50(9) . . ?
S4 W1 S2 76.37(7) . . ?
O1 W1 S1 77.13(13) . . ?
S5 W1 S1 149.58(8) . . ?
S3 W1 S1 102.38(8) . . ?
S4 W1 S1 92.11(7) . . ?
S2 W1 S1 77.35(6) . . ?
C9 O1 W1 136.4(4) . . ?
C1 C2 C4 123.0(8) . . ?
C1 C2 S2 120.2(5) . . ?
C4 C2 S2 116.7(7) . . ?
C6 S4 W1 110.6(3) . . ?
C2 C1 C3 124.5(8) . . ?
C2 C1 S1 118.3(5) . . ?
C3 C1 S1 117.1(7) . . ?
C1 S1 W1 107.9(3) . . ?
C2 S2 W1 108.7(3) . . ?
C5 S3 W1 110.8(3) . . ?
C5 C6 C8 125.6(8) . . ?
C5 C6 S4 119.4(6) . . ?
C8 C6 S4 115.0(7) . . ?
C6 C5 C7 125.5(8) . . ?
C6 C5 S3 119.5(6) . . ?
C7 C5 S3 115.0(7) . . ?
O1 C9 C10 121.7(6) . . ?
O1 C9 C14 118.8(6) . . ?
C10 C9 C14 119.5(6) . . ?
C9 C10 C11 120.0(8) . . ?
C10 C11 C12 118.9(8) . . ?
C13 C12 C11 120.9(7) . . ?
C12 C13 C14 119.9(8) . . ?
C13 C14 C9 120.8(8) . . ?
C5R N1S C5R 170.9(15) 14_235 . ?
C5R N1S C5S 111.7(8) 14_235 . ?
C5R N1S C5S 67.6(8) . . ?
C5R N1S C5S 67.6(8) 14_235 14_235 ?
C5R N1S C5S 111.7(8) . 14_235 ?
C5S N1S C5S 171.5(15) . 14_235 ?
C5R N1S C3S 62.5(9) 14_235 . ?
C5R N1S C3S 110.7(10) . . ?
C5S N1S C3S 62.8(9) . . ?
C5S N1S C3S 110.8(10) 14_235 . ?
C5R N1S C3S 110.7(10) 14_235 14_235 ?
C5R N1S C3S 62.5(9) . 14_235 ?
C5S N1S C3S 110.8(10) . 14_235 ?
C5S N1S C3S 62.8(9) 14_235 14_235 ?
C3S N1S C3S 94.0(13) . 14_235 ?
C5R N1S C1S 77.8(9) 14_235 . ?
C5R N1S C1S 110.2(9) . . ?
C5S N1S C1S 76.4(9) . . ?
C5S N1S C1S 111.3(9) 14_235 . ?
C3S N1S C1S 101.7(8) . . ?
C3S N1S C1S 164.2(9) 14_235 . ?
C5R N1S C1S 110.2(9) 14_235 14_235 ?
C5R N1S C1S 77.8(9) . 14_235 ?
C5S N1S C1S 111.3(9) . 14_235 ?
C5S N1S C1S 76.4(9) 14_235 14_235 ?
C3S N1S C1S 164.2(9) . 14_235 ?
C3S N1S C1S 101.7(8) 14_235 14_235 ?
C1S N1S C1S 62.6(11) . 14_235 ?
C1T N1T C1T 146(8) . 14_135 ?
C1T N1T C5T 78(3) . . ?
C1T N1T C5T 111(3) 14_135 . ?
C1T N1T C5T 111(3) . 14_135 ?
C1T N1T C5T 78(3) 14_135 14_135 ?
C5T N1T C5T 151(3) . 14_135 ?
C1T N1T C5U 80(3) . 14_135 ?
C1T N1T C5U 126(4) 14_135 14_135 ?
C5T N1T C5U 103(2) . 14_135 ?
C5T N1T C5U 54(2) 14_135 14_135 ?
C1T N1T C5U 126(4) . . ?
C1T N1T C5U 80(3) 14_135 . ?
C5T N1T C5U 54(2) . . ?
C5T N1T C5U 103(2) 14_135 . ?
C5U N1T C5U 88(3) 14_135 . ?
C1T N1T C1U 30(4) . . ?
C1T N1T C1U 120(4) 14_135 . ?
C5T N1T C1U 104(3) . . ?
C5T N1T C1U 95(3) 14_135 . ?
C5U N1T C1U 89(2) 14_135 . ?
C5U N1T C1U 156(3) . . ?
C1T N1T C1U 120(4) . 14_135 ?
C1T N1T C1U 30(4) 14_135 14_135 ?
C5T N1T C1U 95(3) . 14_135 ?
C5T N1T C1U 104(3) 14_135 14_135 ?
C5U N1T C1U 156(3) 14_135 14_135 ?
C5U N1T C1U 89(2) . 14_135 ?
C1U N1T C1U 102(4) . 14_135 ?
C2S C2S C1S 87(6) 14_235 . ?
C2S C2S C1S 76(5) 14_235 14_235 ?
C1S C2S C1S 76.4(15) . 14_235 ?
C5R C6S C5S 61.3(9) . . ?
C2S C1S C2S 17(2) . 14_235 ?
C2S C1S N1S 110.8(15) . . ?
C2S C1S N1S 108.7(14) 14_235 . ?
C2S C1S C1S 52.9(13) . 14_235 ?
C2S C1S C1S 50.7(12) 14_235 14_235 ?
N1S C1S C1S 58.7(6) . 14_235 ?
C2S C1S C5S 134.6(15) . . ?
C2S C1S C5S 120.2(13) 14_235 . ?
N1S C1S C5S 46.6(6) . . ?
C1S C1S C5S 89.0(10) 14_235 . ?
C2S C1S C5R 119.5(16) . 14_235 ?
C2S C1S C5R 130.9(17) 14_235 14_235 ?
N1S C1S C5R 45.3(6) . 14_235 ?
C1S C1S C5R 86.9(9) 14_235 14_235 ?
C5S C1S C5R 75.3(9) . 14_235 ?
N1S C5S C6S 112.7(11) . . ?
N1S C5S C3S 63.9(9) . . ?
C6S C5S C3S 139.8(13) . . ?
N1S C5S C1S 57.0(8) . . ?
C6S C5S C1S 121.0(11) . . ?
C3S C5S C1S 91.8(11) . . ?
N1T C1T C2T 171(5) . . ?
N1T C1T C5T 63(3) . . ?
C2T C1T C5T 109(4) . . ?
N1T C5T C6T 116(3) . . ?
N1T C5T C1T 39(2) . . ?
C6T C5T C1T 154(4) . . ?
N1S C5R C6S 117.8(11) . . ?
N1S C5R C3S 65.0(9) . 14_235 ?
C6S C5R C3S 141.3(13) . 14_235 ?
N1S C5R C1S 56.8(8) . 14_235 ?
C6S C5R C1S 123.1(11) . 14_235 ?
C3S C5R C1S 91.8(10) 14_235 14_235 ?
N1T C1U C2U 88(3) . . ?
C1U C2U C1U 81(3) . 14_135 ?
C6T C5U N1T 121(3) . . ?
C4S C4S C3S 108.3(13) 14_235 . ?
C5U C6T C5T 66(3) . . ?
C4S C3S C5R 119.8(15) . 14_235 ?
C4S C3S C5S 122.2(17) . . ?
C5R C3S C5S 95.9(12) 14_235 . ?
C4S C3S N1S 114.6(15) . . ?
C5R C3S N1S 52.5(8) 14_235 . ?
C5S C3S N1S 53.3(8) . . ?

loop_
_geom_bond_atom_site_label_1
_geom_bond_atom_site_label_2
_geom_bond_distance
_geom_bond_site_symmetry_2
_geom_bond_publ_flag
W1 O1 1.967(5) . ?
W1 S5 2.1506(17) . ?
W1 S3 2.3937(17) . ?
W1 S4 2.400(2) . ?
W1 S2 2.4082(15) . ?
>W1 S1 2.4555(17) . ?
O1 C9 1.345(8) . ?
C2 C1 1.336(10) . ?
C2 C4 1.518(10) . ?
C2 S2 1.739(8) . ?
S4 C6 1.752(8) . ?
C1 C3 1.493(10) . ?
C1 S1 1.748(8) . ?
S3 C5 1.748(8) . ?
C6 C5 1.334(11) . ?
C6 C8 1.520(11) . ?
C5 C7 1.517(11) . ?
C9 C10 1.398(10) . ?
C9 C14 1.402(10) . ?
C10 C11 1.400(10) . ?
C11 C12 1.411(12) . ?
C12 C13 1.376(12) . ?
C13 C14 1.377(9) . ?
N1S C5R 1.417(15) 14_235 ?
N1S C5R 1.417(15) . ?
N1S C5S 1.446(16) . ?
N1S C5S 1.446(16) 14_235 ?
N1S C3S 1.620(18) . ?
N1S C3S 1.620(18) 14_235 ?
N1S C1S 1.668(17) . ?
N1S C1S 1.668(17) 14_235 ?
N1T C1T 1.09(6) . ?
N1T C1T 1.09(6) 14_135 ?
N1T C5T 1.53(4) . ?
N1T C5T 1.53(4) 14_135 ?
N1T C5U 1.78(4) 14_135 ?
N1T C5U 1.78(4) . ?
N1T C1U 1.66(5) . ?
N1T C1U 1.66(5) 14_135 ?
C2S C2S 0.42(5) 14_235 ?
C2S C1S 1.38(3) . ?
C2S C1S 1.42(3) 14_235 ?
C6S C5R 1.533(17) . ?
C6S C5S 1.589(18) . ?
C1S C2S 1.42(3) 14_235 ?
C1S C1S 1.73(3) 14_235 ?
C1S C5S 1.93(2) . ?
C1S C5R 1.95(2) 14_235 ?
C5S C3S 1.60(2) . ?
C1T C2T 1.67(6) . ?
C1T C5T 1.68(6) . ?
C5T C6T 1.53(4) . ?
C5R C3S 1.59(2) 14_235 ?
C5R C1S 1.95(2) 14_235 ?
C1U C2U 1.99(5) . ?
C2U C1U 1.99(5) 14_135 ?
C5U C6T 1.19(4) . ?
C4S C4S 1.43(6) 14_235 ?
C4S C3S 1.50(3) . ?
C3S C5R 1.59(2) 14_235 ?
